data_2014089
loop_
_publ_author_name
'Hirotsu, Masakazu'
'Kojima, Masaaki'
'Nakajima, Kiyohiko'
'Kashino, Setsuo'
'Yoshikawa, Yuzo'

_publ_section_title
;An unexpected chelate conformation in
 <i>trans</i>-[(<i>R</i>)-<i>N</i>,<i>N</i>'-bis(\a-phenylsalicylidene)propane-1,2-diaminato(2--)]bis(1-methyl-1<i>H</i>-imidazole-\k<i>N</i>^3^)cobalt(III)
 perchlorate
;
_journal_issue 9
_journal_name_full 'Acta Crystallographica Section C'
_journal_page_first m431
_journal_page_last m432
_journal_paper_doi 10.1107/S0108270104016877
_journal_volume 60
_journal_year 2004
_chemical_formula_iupac '[Co (C29 H24 N2 O2) (C4 H6 N2)2] Cl O4'
_chemical_formula_moiety 'C37 H36 Co N6 O2 + , Cl O4 -'
_chemical_formula_sum 'C37 H36 Cl Co N6 O6'
_chemical_formula_weight 755.10
_chemical_name_systematic
;
trans-bis(1-methylimidazole)[(R)-N,N'-bis(alpha-phenylsalicylidene)-1,2-
propanediaminato]cobalt(III) perchlorate
;
_space_group_IT_number 19
_symmetry_cell_setting orthorhombic
_symmetry_space_group_name_Hall 'P 2ac 2ab'
_symmetry_space_group_name_H-M 'P 21 21 21'
_cell_angle_alpha 90
_cell_angle_beta 90
_cell_angle_gamma 90
_cell_formula_units_Z 4
_cell_length_a 14.334(2)
_cell_length_b 17.766(3)
_cell_length_c 13.849(2)
_cell_measurement_reflns_used 25
_cell_measurement_temperature 298(2)
_cell_measurement_theta_max 15.0
_cell_measurement_theta_min 14.7
_cell_volume 3526.8(9)
_computing_cell_refinement 'Rigaku/AFC Diffractometer Control Software'
_computing_data_collection 'Rigaku/AFC Diffractometer Control Software (Rigaku, 1995)'
_computing_data_reduction 'TEXSAN (Molecular Structure Corporation, 1999)'
_computing_molecular_graphics 'ORTEP-3 for Windows (Farrugia, 1997)'
_computing_publication_material TEXSAN
_computing_structure_refinement 'SHELXL97 (Sheldrick, 1997)'
_computing_structure_solution 'SIR92 (Altomare et al., 1993)'
_diffrn_ambient_temperature 298(2)
_diffrn_measured_fraction_theta_full 0.9993
_diffrn_measured_fraction_theta_max 30.00
_diffrn_measurement_device_type 'Rigaku AFC-7S'
_diffrn_measurement_method \w/2\q
_diffrn_radiation_monochromator graphite
_diffrn_radiation_source 'sealed X-ray tube'
_diffrn_radiation_type 'Mo K\a'
_diffrn_radiation_wavelength 0.71069
_diffrn_reflns_av_R_equivalents 0.012
_diffrn_reflns_limit_h_max 20
_diffrn_reflns_limit_h_min 0
_diffrn_reflns_limit_k_max 24
_diffrn_reflns_limit_k_min -12
_diffrn_reflns_limit_l_max 19
_diffrn_reflns_limit_l_min -10
_diffrn_reflns_number 6564
_diffrn_reflns_reduction_process 'Lp corrections applied'
_diffrn_reflns_theta_full 0.9993
_diffrn_reflns_theta_max 30.00
_diffrn_reflns_theta_min 4.09
_diffrn_standards_decay_% 0.00
_diffrn_standards_interval_count 150
_diffrn_standards_number 3
_exptl_absorpt_coefficient_mu 0.618
_exptl_absorpt_correction_T_max 0.867
_exptl_absorpt_correction_T_min 0.783
_exptl_absorpt_correction_type '\y scan'
_exptl_absorpt_process_details '(North et al., 1968)'
_exptl_crystal_colour red
_exptl_crystal_density_diffrn 1.422
_exptl_crystal_density_meas ?
_exptl_crystal_density_method 'not measured'
_exptl_crystal_description prism
_exptl_crystal_F_000 1568.00
_exptl_crystal_size_max 0.620
_exptl_crystal_size_mid 0.450
_exptl_crystal_size_min 0.230
_refine_diff_density_max 0.31
_refine_diff_density_min -0.52
_refine_ls_abs_structure_details 'Flack (1983)'
_refine_ls_abs_structure_Flack -0.01(3)
_refine_ls_extinction_coef 0.0011
_refine_ls_extinction_method 'SHELXL97 (Sheldrick, 1997)'
_refine_ls_goodness_of_fit_ref 1.035
_refine_ls_hydrogen_treatment constr
_refine_ls_matrix_type full
_refine_ls_number_parameters 464
_refine_ls_number_reflns 5671
_refine_ls_R_factor_all 0.0712
_refine_ls_R_factor_gt 0.0384
_refine_ls_shift/su_max -0.0070
_refine_ls_structure_factor_coef Fsqd
_refine_ls_weighting_details 'w = 1/[\s^2^(Fo^2^) + (0.0589P)^2^+0.3625P] where P=(Fo^2^+2Fc^2^)/3'
_refine_ls_weighting_scheme calc
_refine_ls_wR_factor_ref 0.1152
_reflns_number_gt 4120
_reflns_number_total 5671
_reflns_threshold_expression F>4\s(F)
_cod_data_source_file av1186.cif
_cod_data_source_block I
_cod_depositor_comments
;
The following automatic conversions were performed:

'_exptl_crystal_density_meas' value 'not measured' was changed to '?'
- the value is perceived as not measured.

Automatic conversion script
Id: cif_fix_values 3008 2015-01-20 13:52:24Z robertas 
;
_cod_original_cell_volume 3526.9(9)
_cod_database_code 2014089
_cod_database_fobs_code 2014089

loop_
_symmetry_equiv_pos_as_xyz
x,y,z
1/2-x,-y,1/2+z
1/2+x,1/2-y,-z
-x,1/2+y,1/2-z

loop_
_atom_site_label
_atom_site_fract_x
_atom_site_fract_y
_atom_site_fract_z
_atom_site_U_iso_or_equiv
_atom_site_adp_type
_atom_site_calc_flag
_atom_site_refinement_flags
_atom_site_occupancy
_atom_site_disorder_assembly
_atom_site_disorder_group
_atom_site_type_symbol
Co1 0.41553(2) 0.49768(3) 0.22197(2) 0.02940(10) Uani d . 1.00 . . Co
Cl1 0.59513(8) 0.50280(10) 0.79937(7) 0.0793(3) Uani d . 1.00 . . Cl
O1 0.3563(2) 0.42380(10) 0.2975(2) 0.0356(6) Uani d . 1.00 . . O
O2 0.3522(2) 0.57020(10) 0.2970(2) 0.0376(7) Uani d . 1.00 . . O
O3 0.5016(3) 0.5009(3) 0.8335(3) 0.1050(10) Uani d . 1.00 . . O
O4 0.6102(6) 0.4371(3) 0.7454(4) 0.154(3) Uani d . 1.00 . . O
O5 0.6051(5) 0.5648(3) 0.7354(4) 0.140(3) Uani d . 1.00 . . O
O6 0.6536(3) 0.5101(6) 0.8777(3) 0.199(4) Uani d . 1.00 . . O
N1 0.4788(2) 0.4260(2) 0.1442(3) 0.0322(8) Uani d . 1.00 . . N
N2 0.4755(2) 0.5711(2) 0.1452(3) 0.0324(8) Uani d . 1.00 . . N
N3 0.5164(2) 0.5004(2) 0.3165(2) 0.0354(4) Uani d . 1.00 . . N
N4 0.3118(2) 0.4965(2) 0.13340(10) 0.0330(4) Uani d . 1.00 . . N
N5 0.6147(3) 0.4666(2) 0.4300(3) 0.0431(9) Uani d . 1.00 . . N
N6 0.1680(2) 0.4977(3) 0.0821(2) 0.0424(5) Uani d . 1.00 . . N
C1 0.3301(3) 0.3591(2) 0.2622(3) 0.0342(9) Uani d . 1.00 . . C
C2 0.2578(3) 0.3200(2) 0.3116(4) 0.0450(10) Uani d . 1.00 . . C
C3 0.2294(4) 0.2494(2) 0.2823(5) 0.0590(10) Uani d . 1.00 . . C
C4 0.2675(4) 0.2161(3) 0.2018(5) 0.061(2) Uani d . 1.00 . . C
C5 0.3364(3) 0.2533(2) 0.1521(4) 0.0500(10) Uani d . 1.00 . . C
C6 0.3698(3) 0.3247(2) 0.1796(3) 0.0379(10) Uani d . 1.00 . . C
C7 0.4492(3) 0.3582(2) 0.1278(3) 0.0337(9) Uani d . 1.00 . . C
C8 0.4931(3) 0.3104(2) 0.0510(3) 0.0380(10) Uani d . 1.00 . . C
C9 0.5472(4) 0.2479(2) 0.0758(4) 0.0480(10) Uani d . 1.00 . . C
C10 0.5852(5) 0.2027(2) 0.0055(4) 0.0590(10) Uani d . 1.00 . . C
C11 0.5694(5) 0.2182(3) -0.0896(4) 0.065(2) Uani d . 1.00 . . C
C12 0.5185(4) 0.2799(3) -0.1153(4) 0.061(2) Uani d . 1.00 . . C
C13 0.4790(4) 0.3263(2) -0.0462(3) 0.0500(10) Uani d . 1.00 . . C
C14 0.3258(3) 0.6354(2) 0.2617(3) 0.0368(10) Uani d . 1.00 . . C
C15 0.2544(3) 0.6743(2) 0.3112(3) 0.0480(10) Uani d . 1.00 . . C
C16 0.2248(4) 0.7437(2) 0.2829(5) 0.0540(10) Uani d . 1.00 . . C
C17 0.2611(3) 0.7774(3) 0.2007(5) 0.0570(10) Uani d . 1.00 . . C
C18 0.3294(3) 0.7411(2) 0.1498(4) 0.0500(10) Uani d . 1.00 . . C
C19 0.3650(3) 0.6700(2) 0.1787(3) 0.0359(9) Uani d . 1.00 . . C
C20 0.4446(3) 0.6385(2) 0.1271(3) 0.0333(9) Uani d . 1.00 . . C
C21 0.4906(3) 0.6864(2) 0.0517(3) 0.0360(10) Uani d . 1.00 . . C
C22 0.5456(4) 0.7463(2) 0.0779(4) 0.0460(10) Uani d . 1.00 . . C
C23 0.5817(5) 0.7935(2) 0.0071(4) 0.0590(10) Uani d . 1.00 . . C
C24 0.5657(5) 0.7799(3) -0.0883(4) 0.060(2) Uani d . 1.00 . . C
C25 0.5112(5) 0.7181(3) -0.1147(4) 0.072(2) Uani d . 1.00 . . C
C26 0.4746(4) 0.6717(3) -0.0450(3) 0.0530(10) Uani d . 1.00 . . C
C27 0.5607(3) 0.4574(2) 0.0906(3) 0.0354(9) Uani d . 1.00 . . C
C28 0.5632(4) 0.5425(2) 0.1057(4) 0.0460(10) Uani d . 1.00 . . C
C29 0.6525(3) 0.4234(2) 0.1236(4) 0.0690(10) Uani d . 1.00 . . C
C30 0.5500(3) 0.4432(2) 0.3663(4) 0.0410(10) Uani d . 1.00 . . C
C31 0.6230(4) 0.5426(3) 0.4180(4) 0.0540(10) Uani d . 1.00 . . C
C32 0.5616(4) 0.5626(2) 0.3501(4) 0.0490(10) Uani d . 1.00 . . C
C33 0.6651(3) 0.4207(3) 0.4992(3) 0.0600(10) Uani d . 1.00 . . C
C34 0.2239(2) 0.4963(3) 0.1597(2) 0.0374(6) Uani d . 1.00 . . C
C35 0.2231(2) 0.4977(3) 0.0014(2) 0.0473(7) Uani d . 1.00 . . C
C36 0.3120(2) 0.4979(3) 0.0339(2) 0.0411(6) Uani d . 1.00 . . C
C37 0.0658(2) 0.4975(3) 0.0841(3) 0.0632(9) Uani d . 1.00 . . C
H1 0.6521 0.3702 0.1115 0.0694 Uiso calc . 1.00 . . H
H2 0.6605 0.4322 0.1915 0.0694 Uiso calc . 1.00 . . H
H3 0.7030 0.4462 0.0888 0.0694 Uiso calc . 1.00 . . H
H4 0.6348 0.3727 0.5054 0.0603 Uiso calc . 1.00 . . H
H5 0.6658 0.4455 0.5608 0.0603 Uiso calc . 1.00 . . H
H6 0.7279 0.4134 0.4773 0.0603 Uiso calc . 1.00 . . H
H7 0.0433 0.5484 0.0844 0.0632 Uiso calc . 1.00 . . H
H8 0.0446 0.4721 0.1412 0.0632 Uiso calc . 1.00 . . H
H9 0.0425 0.4718 0.0281 0.0632 Uiso calc . 1.00 . . H
H10 0.2291 0.3425 0.3646 0.0545 Uiso calc . 1.00 . . H
H11 0.1840 0.2240 0.3174 0.0705 Uiso calc . 1.00 . . H
H12 0.2469 0.1691 0.1813 0.0738 Uiso calc . 1.00 . . H
H13 0.3622 0.2303 0.0979 0.0595 Uiso calc . 1.00 . . H
H14 0.5576 0.2368 0.1406 0.0573 Uiso calc . 1.00 . . H
H15 0.6218 0.1616 0.0227 0.0703 Uiso calc . 1.00 . . H
H16 0.5934 0.1866 -0.1370 0.0775 Uiso calc . 1.00 . . H
H17 0.5102 0.2910 -0.1804 0.0726 Uiso calc . 1.00 . . H
H18 0.4433 0.3676 -0.0646 0.0604 Uiso calc . 1.00 . . H
H19 0.2268 0.6519 0.3647 0.0577 Uiso calc . 1.00 . . H
H20 0.1799 0.7688 0.3190 0.0645 Uiso calc . 1.00 . . H
H21 0.2392 0.8241 0.1805 0.0689 Uiso calc . 1.00 . . H
H22 0.3532 0.7638 0.0945 0.0603 Uiso calc . 1.00 . . H
H23 0.5586 0.7552 0.1427 0.0555 Uiso calc . 1.00 . . H
H24 0.6172 0.8349 0.0252 0.0705 Uiso calc . 1.00 . . H
H25 0.5907 0.8114 -0.1353 0.0722 Uiso calc . 1.00 . . H
H26 0.4997 0.7082 -0.1796 0.0865 Uiso calc . 1.00 . . H
H27 0.4389 0.6302 -0.0628 0.0638 Uiso calc . 1.00 . . H
H28 0.5526 0.4470 0.0216 0.0424 Uiso calc . 1.00 . . H
H29 0.5748 0.5667 0.0440 0.0550 Uiso calc . 1.00 . . H
H30 0.6134 0.5545 0.1500 0.0550 Uiso calc . 1.00 . . H
H31 0.5314 0.3934 0.3584 0.0491 Uiso calc . 1.00 . . H
H32 0.6636 0.5744 0.4509 0.0648 Uiso calc . 1.00 . . H
H33 0.5513 0.6116 0.3289 0.0593 Uiso calc . 1.00 . . H
H34 0.2032 0.4954 0.2234 0.0448 Uiso calc . 1.00 . . H
H35 0.2034 0.4976 -0.0625 0.0568 Uiso calc . 1.00 . . H
H36 0.3650 0.4988 -0.0048 0.0493 Uiso calc . 1.00 . . H

loop_
_atom_site_aniso_label
_atom_site_aniso_U_11
_atom_site_aniso_U_22
_atom_site_aniso_U_33
_atom_site_aniso_U_12
_atom_site_aniso_U_13
_atom_site_aniso_U_23
Co1 0.0318(2) 0.0317(2) 0.0246(2) -0.0016(3) 0.00090(10) 0.0008(3)
Cl1 0.0819(7) 0.1039(9) 0.0523(5) -0.0010(10) -0.0008(5) -0.0060(10)
O1 0.041(2) 0.0390(10) 0.0270(10) -0.0070(10) 0.0050(10) 0.0020(10)
O2 0.046(2) 0.0370(10) 0.0300(10) 0.0020(10) 0.0010(10) 0.0000(10)
O3 0.086(2) 0.124(3) 0.105(3) 0.004(4) 0.007(2) -0.006(4)
O4 0.218(8) 0.132(4) 0.113(4) 0.074(5) 0.036(5) -0.020(4)
O5 0.158(6) 0.142(4) 0.119(4) -0.048(4) -0.025(5) 0.038(4)
O6 0.102(3) 0.430(10) 0.066(2) -0.009(8) -0.021(2) -0.021(7)
N1 0.033(2) 0.0340(10) 0.029(2) 0.0000(10) 0.000(2) 0.0030(10)
N2 0.034(2) 0.0340(10) 0.030(2) -0.0020(10) 0.003(2) 0.0000(10)
N3 0.0380(10) 0.0370(10) 0.0315(10) -0.001(2) -0.0022(8) -0.002(2)
N4 0.0370(10) 0.0360(10) 0.0260(9) 0.004(2) -0.0011(8) 0.001(2)
N5 0.041(2) 0.051(2) 0.038(2) 0.000(2) -0.008(2) -0.0020(10)
N6 0.0370(10) 0.0480(10) 0.0420(10) -0.001(2) -0.0065(10) -0.004(2)
C1 0.033(2) 0.037(2) 0.033(2) -0.001(2) 0.003(2) 0.005(2)
C2 0.035(3) 0.048(2) 0.053(3) -0.007(2) 0.009(3) 0.008(2)
C3 0.044(3) 0.048(2) 0.084(4) -0.015(2) 0.016(3) 0.006(3)
C4 0.047(3) 0.040(2) 0.097(5) -0.005(2) 0.006(4) -0.006(3)
C5 0.047(3) 0.042(2) 0.060(3) -0.008(2) 0.002(3) -0.009(2)
C6 0.032(2) 0.040(2) 0.041(2) 0.002(2) -0.003(2) 0.000(2)
C7 0.037(2) 0.034(2) 0.030(2) 0.002(2) 0.000(2) 0.000(2)
C8 0.038(3) 0.039(2) 0.037(3) 0.002(2) 0.002(2) -0.003(2)
C9 0.057(3) 0.039(2) 0.047(3) 0.006(2) -0.006(3) 0.004(2)
C10 0.060(4) 0.047(2) 0.068(4) 0.019(3) -0.002(4) -0.013(2)
C11 0.080(5) 0.056(3) 0.058(3) 0.009(3) 0.019(4) -0.019(3)
C12 0.089(4) 0.064(3) 0.029(3) 0.000(3) 0.009(3) -0.009(2)
C13 0.064(3) 0.047(2) 0.041(3) 0.002(2) -0.015(3) -0.004(2)
C14 0.037(2) 0.032(2) 0.041(2) -0.002(2) -0.007(2) -0.006(2)
C15 0.047(3) 0.049(2) 0.048(3) 0.004(2) 0.007(3) -0.003(2)
C16 0.045(3) 0.048(2) 0.068(3) 0.005(2) 0.004(3) -0.010(2)
C17 0.051(3) 0.042(2) 0.079(4) 0.013(2) 0.005(3) 0.008(2)
C18 0.045(3) 0.041(2) 0.065(3) 0.000(2) 0.000(3) 0.009(2)
C19 0.039(2) 0.030(2) 0.038(2) 0.003(2) 0.000(2) -0.001(2)
C20 0.036(2) 0.033(2) 0.031(2) -0.006(2) -0.006(2) 0.001(2)
C21 0.045(3) 0.030(2) 0.033(2) 0.000(2) 0.001(2) 0.005(2)
C22 0.058(3) 0.047(2) 0.034(2) -0.014(2) 0.006(2) 0.007(2)
C23 0.068(4) 0.051(2) 0.057(3) -0.016(3) 0.016(4) 0.005(2)
C24 0.076(4) 0.054(2) 0.050(3) 0.005(3) 0.017(4) 0.016(2)
C25 0.108(6) 0.065(3) 0.043(3) -0.008(3) -0.009(4) 0.010(3)
C26 0.071(4) 0.052(2) 0.037(3) -0.016(3) 0.004(3) 0.004(2)
C27 0.033(2) 0.034(2) 0.039(2) 0.001(2) 0.013(2) 0.0010(10)
C28 0.049(3) 0.042(2) 0.046(2) 0.000(2) 0.008(2) 0.005(2)
C29 0.038(2) 0.052(2) 0.118(4) 0.003(2) 0.011(2) 0.015(3)
C30 0.047(2) 0.035(2) 0.041(2) -0.004(2) -0.004(2) 0.003(2)
C31 0.052(3) 0.050(2) 0.060(3) -0.014(2) -0.018(2) -0.003(2)
C32 0.054(3) 0.040(2) 0.054(3) -0.006(2) -0.018(2) 0.003(2)
C33 0.065(3) 0.066(3) 0.049(2) 0.010(2) -0.019(2) 0.003(2)
C34 0.0380(10) 0.0430(10) 0.0310(10) 0.001(2) -0.0012(10) 0.004(2)
C35 0.056(2) 0.054(2) 0.0320(10) 0.004(3) -0.0100(10) -0.003(3)
C36 0.0500(10) 0.0470(10) 0.0270(10) -0.001(3) 0.0010(10) -0.007(2)
C37 0.038(2) 0.076(2) 0.075(2) 0.006(3) -0.013(2) -0.005(4)

loop_
_atom_type_symbol
_atom_type_description
_atom_type_scat_dispersion_real
_atom_type_scat_dispersion_imag
_atom_type_scat_source
C C 0.003 0.002
;International Tables for Crystallography
(1992, Vol. C, Tables 4.2.6.8 and 6.1.1.4)
;
H H 0.000 0.000
;International Tables for Crystallography
(1992, Vol. C, Table 6.1.1.4)
;
Cl Cl 0.148 0.159
;International Tables for Crystallography
(1992, Vol. C, Tables 4.2.6.8 and 6.1.1.4)
;
Co Co 0.349 0.972
;International Tables for Crystallography
(1992, Vol. C, Tables 4.2.6.8 and 6.1.1.4)
;
N N 0.006 0.003
;International Tables for Crystallography
(1992, Vol. C, Tables 4.2.6.8 and 6.1.1.4)
;
O O 0.011 0.006
;International Tables for Crystallography
(1992, Vol. C, Tables 4.2.6.8 and 6.1.1.4)
;

loop_
_geom_angle_atom_site_label_1
_geom_angle_atom_site_label_2
_geom_angle_atom_site_label_3
_geom_angle
_geom_angle_publ_flag
O1 Co1 O2 87.30(10) yes
O1 Co1 N1 93.60(10) yes
O1 Co1 N2 179.40(10) yes
O1 Co1 N3 88.80(10) yes
O1 Co1 N4 89.90(10) yes
O2 Co1 N1 178.80(10) yes
O2 Co1 N2 93.30(10) yes
O2 Co1 N3 88.30(10) yes
O2 Co1 N4 89.30(10) yes
N1 Co1 N2 85.80(10) yes
N1 Co1 N3 92.50(10) yes
N1 Co1 N4 90.00(10) yes
N2 Co1 N3 91.30(10) yes
N2 Co1 N4 90.00(10) yes
N3 Co1 N4 177.25(10) yes
O3 Cl1 O4 107.7(4) ?
O3 Cl1 O5 108.6(4) ?
O3 Cl1 O6 108.3(2) ?
O4 Cl1 O5 107.3(3) ?
O4 Cl1 O6 113.9(5) ?
O5 Cl1 O6 110.9(5) ?
Co1 O1 C1 122.5(3) ?
Co1 O2 C14 122.4(3) ?
Co1 N1 C7 124.5(3) ?
Co1 N1 C27 114.0(2) ?
C7 N1 C27 121.0(3) ?
Co1 N2 C20 126.1(3) ?
Co1 N2 C28 111.2(2) ?
C20 N2 C28 122.7(3) ?
Co1 N3 C30 127.0(3) ?
Co1 N3 C32 127.0(3) ?
C30 N3 C32 105.8(3) ?
Co1 N4 C34 124.3(2) ?
Co1 N4 C36 129.4(2) ?
C34 N4 C36 106.2(2) ?
C30 N5 C31 106.7(4) ?
C30 N5 C33 127.0(3) ?
C31 N5 C33 126.3(4) ?
C34 N6 C35 108.0(2) ?
C34 N6 C37 125.6(3) ?
C35 N6 C37 126.4(3) ?
O1 C1 C2 117.4(4) ?
O1 C1 C6 124.5(4) ?
C2 C1 C6 118.1(3) ?
C1 C2 C3 121.1(4) ?
C2 C3 C4 120.9(5) ?
C3 C4 C5 118.9(4) ?
C4 C5 C6 122.9(5) ?
C1 C6 C5 118.0(4) ?
C1 C6 C7 122.1(3) ?
C5 C6 C7 119.7(4) ?
N1 C7 C6 122.8(4) ?
N1 C7 C8 120.9(4) ?
C6 C7 C8 116.3(3) ?
C7 C8 C9 120.6(4) ?
C7 C8 C13 120.7(4) ?
C9 C8 C13 118.7(4) ?
C8 C9 C10 120.7(5) ?
C9 C10 C11 120.0(5) ?
C10 C11 C12 120.2(5) ?
C11 C12 C13 121.1(5) ?
C8 C13 C12 119.2(4) ?
O2 C14 C15 117.4(4) ?
O2 C14 C19 124.7(4) ?
C15 C14 C19 117.9(3) ?
C14 C15 C16 121.9(4) ?
C15 C16 C17 120.7(5) ?
C16 C17 C18 119.3(4) ?
C17 C18 C19 122.0(5) ?
C14 C19 C18 118.1(4) ?
C14 C19 C20 122.7(3) ?
C18 C19 C20 119.0(4) ?
N2 C20 C19 121.7(4) ?
N2 C20 C21 120.4(4) ?
C19 C20 C21 117.8(3) ?
C20 C21 C22 120.6(4) ?
C20 C21 C26 119.5(4) ?
C22 C21 C26 119.9(4) ?
C21 C22 C23 119.7(5) ?
C22 C23 C24 120.9(5) ?
C23 C24 C25 119.1(5) ?
C24 C25 C26 120.1(5) ?
C21 C26 C25 120.2(5) ?
N1 C27 C28 108.6(4) ?
N1 C27 C29 112.5(3) ?
C28 C27 C29 109.4(4) ?
N2 C28 C27 112.0(4) ?
N3 C30 N5 110.8(3) ?
N5 C31 C32 106.9(4) ?
N3 C32 C31 109.8(4) ?
N4 C34 N6 110.6(2) ?
N6 C35 C36 105.8(2) ?
N4 C36 C35 109.4(2) ?
C1 C2 H10 119.5 no
C3 C2 H10 119.4 no
C2 C3 H11 119.6 no
C4 C3 H11 119.6 no
C3 C4 H12 120.5 no
C5 C4 H12 120.5 no
C4 C5 H13 118.6 no
C6 C5 H13 118.6 no
C8 C9 H14 119.7 no
C10 C9 H14 119.7 no
C9 C10 H15 120.0 no
C11 C10 H15 120.0 no
C10 C11 H16 119.9 no
C12 C11 H16 119.9 no
C11 C12 H17 119.4 no
C13 C12 H17 119.4 no
C8 C13 H18 120.4 no
C12 C13 H18 120.4 no
C14 C15 H19 119.0 no
C16 C15 H19 119.0 no
C15 C16 H20 119.7 no
C17 C16 H20 119.7 no
C16 C17 H21 120.4 no
C18 C17 H21 120.4 no
C17 C18 H22 119.0 no
C19 C18 H22 119.0 no
C21 C22 H23 120.2 no
C23 C22 H23 120.2 no
C22 C23 H24 119.5 no
C24 C23 H24 119.5 no
C23 C24 H25 120.4 no
C25 C24 H25 120.4 no
C24 C25 H26 119.9 no
C26 C25 H26 119.9 no
C21 C26 H27 119.9 no
C25 C26 H27 119.9 no
N1 C27 H28 108.7 no
C28 C27 H28 108.7 no
C29 C27 H28 108.7 no
N2 C28 H29 108.8 no
N2 C28 H30 108.8 no
C27 C28 H29 108.8 no
C27 C28 H30 108.8 no
H29 C28 H30 109.5 no
C27 C29 H1 109.5 no
C27 C29 H2 109.5 no
C27 C29 H3 109.5 no
H1 C29 H2 109.5 no
H1 C29 H3 109.5 no
H2 C29 H3 109.5 no
N3 C30 H31 124.6 no
N5 C30 H31 124.6 no
N5 C31 H32 126.6 no
C32 C31 H32 126.6 no
N3 C32 H33 125.1 no
C31 C32 H33 125.1 no
N5 C33 H4 109.5 no
N5 C33 H5 109.5 no
N5 C33 H6 109.5 no
H4 C33 H5 109.5 no
H4 C33 H6 109.5 no
H5 C33 H6 109.5 no
N4 C34 H34 124.7 no
N6 C34 H34 124.7 no
N6 C35 H35 127.1 no
C36 C35 H35 127.1 no
N4 C36 H36 125.3 no
C35 C36 H36 125.3 no
N6 C37 H7 109.5 no
N6 C37 H8 109.5 no
N6 C37 H9 109.5 no
H7 C37 H8 109.5 no
H7 C37 H9 109.5 no
H8 C37 H9 109.5 no

loop_
_geom_bond_atom_site_label_1
_geom_bond_atom_site_label_2
_geom_bond_site_symmetry_1
_geom_bond_site_symmetry_2
_geom_bond_distance
_geom_bond_publ_flag
Co1 O1 . . 1.880(3) yes
Co1 O2 . . 1.887(3) yes
Co1 N1 . . 1.898(3) yes
Co1 N2 . . 1.889(3) yes
Co1 N3 . . 1.950(2) yes
Co1 N4 . . 1.927(2) yes
Cl1 O3 . . 1.421(4) ?
Cl1 O4 . . 1.402(6) ?
Cl1 O5 . . 1.421(6) ?
Cl1 O6 . . 1.377(4) ?
O1 C1 . . 1.305(4) ?
O2 C14 . . 1.314(4) ?
N1 C7 . . 1.298(5) ?
N1 C27 . . 1.497(6) ?
N2 C20 . . 1.300(4) ?
N2 C28 . . 1.464(6) ?
N3 C30 . . 1.320(5) ?
N3 C32 . . 1.363(6) ?
N4 C34 . . 1.312(4) ?
N4 C36 . . 1.378(3) ?
N5 C30 . . 1.346(6) ?
N5 C31 . . 1.366(6) ?
N5 C33 . . 1.452(6) ?
N6 C34 . . 1.342(4) ?
N6 C35 . . 1.368(4) ?
N6 C37 . . 1.465(4) ?
C1 C2 . . 1.422(6) ?
C1 C6 . . 1.417(6) ?
C2 C3 . . 1.380(6) ?
C3 C4 . . 1.376(9) ?
C4 C5 . . 1.373(8) ?
C5 C6 . . 1.408(6) ?
C6 C7 . . 1.471(6) ?
C7 C8 . . 1.498(6) ?
C8 C9 . . 1.397(6) ?
C8 C13 . . 1.391(7) ?
C9 C10 . . 1.375(8) ?
C10 C11 . . 1.364(9) ?
C11 C12 . . 1.363(8) ?
C12 C13 . . 1.385(7) ?
C14 C15 . . 1.412(6) ?
C14 C19 . . 1.420(6) ?
C15 C16 . . 1.362(6) ?
C16 C17 . . 1.386(9) ?
C17 C18 . . 1.367(7) ?
C18 C19 . . 1.421(6) ?
C19 C20 . . 1.458(6) ?
C20 C21 . . 1.501(6) ?
C21 C22 . . 1.372(6) ?
C21 C26 . . 1.383(6) ?
C22 C23 . . 1.390(7) ?
C23 C24 . . 1.364(8) ?
C24 C25 . . 1.396(8) ?
C25 C26 . . 1.373(8) ?
C27 C28 . . 1.527(6) ?
C27 C29 . . 1.519(6) ?
C31 C32 . . 1.336(8) ?
C35 C36 . . 1.351(4) ?
C2 H10 . . 0.930 no
C3 H11 . . 0.930 no
C4 H12 . . 0.930 no
C5 H13 . . 0.930 no
C9 H14 . . 0.930 no
C10 H15 . . 0.930 no
C11 H16 . . 0.930 no
C12 H17 . . 0.930 no
C13 H18 . . 0.930 no
C15 H19 . . 0.930 no
C16 H20 . . 0.930 no
C17 H21 . . 0.930 no
C18 H22 . . 0.930 no
C22 H23 . . 0.930 no
C23 H24 . . 0.930 no
C24 H25 . . 0.930 no
C25 H26 . . 0.930 no
C26 H27 . . 0.930 no
C27 H28 . . 0.980 no
C28 H29 . . 0.970 no
C28 H30 . . 0.970 no
C29 H1 . . 0.960 no
C29 H2 . . 0.960 no
C29 H3 . . 0.960 no
C30 H31 . . 0.930 no
C31 H32 . . 0.930 no
C32 H33 . . 0.930 no
C33 H4 . . 0.960 no
C33 H5 . . 0.960 no
C33 H6 . . 0.960 no
C34 H34 . . 0.930 no
C35 H35 . . 0.930 no
C36 H36 . . 0.930 no
C37 H7 . . 0.960 no
C37 H8 . . 0.960 no
C37 H9 . . 0.960 no

loop_
_geom_contact_atom_site_label_1
_geom_contact_atom_site_label_2
_geom_contact_distance
_geom_contact_site_symmetry_2
O1 C35 3.349(4) 2_565
O2 C35 3.261(4) 2_565
O3 C26 3.491(7) 1_556
O3 C13 3.537(7) 1_556
O3 C37 3.586(6) 2_565
O4 C37 3.564(8) 2_565
O5 C37 3.408(8) 2_565
O6 C33 3.332(7) 2_665
O6 C27 3.368(7) 1_556
O6 C31 3.383(8) 2_665
O6 N5 3.425(6) 2_665
O6 C28 3.460(7) 1_556
N5 C37 3.414(6) 2_565
C1 C22 3.478(6) 4_645
C2 C23 3.438(8) 4_645
C2 C22 3.465(7) 4_645
C3 C11 3.566(9) 3_455
C4 C11 3.441(9) 3_455
C9 C15 3.499(7) 4_645
C9 C14 3.518(7) 4_645
C10 C15 3.462(8) 4_645
C16 C24 3.555(9) 3_465
C17 C24 3.362(8) 3_465

loop_
_geom_hbond_atom_site_label_D
_geom_hbond_atom_site_label_H
_geom_hbond_atom_site_label_A
_geom_hbond_site_symmetry_D
_geom_hbond_site_symmetry_H
_geom_hbond_distance_DH
_geom_hbond_distance_HA
_geom_hbond_distance_DA
_geom_hbond_angle_DHA
_geom_hbond_publ_flag
C33 H6 O6 2_665 2_665 0.96 2.58 3.332(7) 136 no
C37 H8 O5 2_565 2_565 0.96 2.60 3.408(8) 143 no

loop_
_geom_torsion_atom_site_label_1
_geom_torsion_atom_site_label_2
_geom_torsion_atom_site_label_3
_geom_torsion_atom_site_label_4
_geom_torsion
_geom_torsion_publ_flag
Co1 O1 C1 C2 -157.1(3) ?
Co1 O1 C1 C6 24.1(5) ?
Co1 O2 C14 C15 159.7(3) ?
Co1 O2 C14 C19 -21.6(6) ?
Co1 N1 C7 C6 -9.6(6) ?
Co1 N1 C7 C8 168.1(3) ?
Co1 N1 C27 C28 -6.5(4) ?
Co1 N1 C27 C29 114.8(3) ?
Co1 N2 C20 C19 10.7(6) ?
Co1 N2 C20 C21 -169.5(3) ?
Co1 N2 C28 C27 29.3(4) ?
Co1 N3 C30 N5 -175.5(3) ?
Co1 N3 C32 C31 176.6(3) ?
Co1 N4 C34 N6 178.1(3) ?
Co1 N4 C36 C35 -178.8(3) ?
O1 Co1 O2 C14 -148.3(3) ?
O1 Co1 N1 C7 26.8(4) ?
O1 Co1 N1 C27 -161.4(3) ?
O1 Co1 N3 C30 35.4(3) ?
O1 Co1 N3 C32 -139.1(3) ?
O1 Co1 N4 C34 44.6(4) ?
O1 Co1 N4 C36 -137.7(4) ?
O1 C1 C2 C3 -176.4(4) ?
O1 C1 C6 C5 177.8(4) ?
O1 C1 C6 C7 3.1(6) ?
O2 Co1 O1 C1 145.5(3) ?
O2 Co1 N2 C20 -27.0(4) ?
O2 Co1 N2 C28 153.9(3) ?
O2 Co1 N3 C30 122.7(3) ?
O2 Co1 N3 C32 -51.8(3) ?
O2 Co1 N4 C34 -42.7(4) ?
O2 Co1 N4 C36 135.1(4) ?
O2 C14 C15 C16 177.1(4) ?
O2 C14 C19 C18 -179.5(4) ?
O2 C14 C19 C20 -4.4(7) ?
N1 Co1 O1 C1 -33.7(3) ?
N1 Co1 N2 C20 152.3(4) ?
N1 Co1 N2 C28 -26.8(3) ?
N1 Co1 N3 C30 -58.2(3) ?
N1 Co1 N3 C32 127.3(3) ?
N1 Co1 N4 C34 138.2(4) ?
N1 Co1 N4 C36 -44.0(4) ?
N1 C7 C6 C1 -11.0(6) ?
N1 C7 C6 C5 174.4(4) ?
N1 C7 C8 C9 110.0(5) ?
N1 C7 C8 C13 -71.6(6) ?
N1 C27 C28 N2 -14.4(5) yes
N2 Co1 O2 C14 31.6(3) ?
N2 Co1 N1 C7 -153.1(4) ?
N2 Co1 N1 C27 18.7(3) ?
N2 Co1 N3 C30 -144.0(3) ?
N2 Co1 N3 C32 41.5(3) ?
N2 Co1 N4 C34 -136.0(4) ?
N2 Co1 N4 C36 41.8(4) ?
N2 C20 C19 C14 10.5(6) ?
N2 C20 C19 C18 -174.4(4) ?
N2 C20 C21 C22 -106.3(5) ?
N2 C20 C21 C26 76.1(6) ?
N2 C28 C27 C29 -137.6(4) ?
N3 Co1 O1 C1 -126.1(3) ?
N3 Co1 O2 C14 122.8(3) ?
N3 Co1 N1 C7 115.8(3) ?
N3 Co1 N1 C27 -72.4(3) ?
N3 Co1 N2 C20 -115.3(4) ?
N3 Co1 N2 C28 65.6(3) ?
N3 C30 N5 C31 -1.1(5) ?
N3 C30 N5 C33 178.0(4) ?
N3 C32 C31 N5 -1.8(6) ?
N4 Co1 O1 C1 56.3(3) ?
N4 Co1 O2 C14 -58.4(3) ?
N4 Co1 N1 C7 -63.0(3) ?
N4 Co1 N1 C27 108.8(3) ?
N4 Co1 N2 C20 62.3(4) ?
N4 Co1 N2 C28 -116.8(3) ?
N4 C34 N6 C35 0.8(6) ?
N4 C34 N6 C37 179.5(5) ?
N4 C36 C35 N6 1.2(6) ?
N5 C30 N3 C32 0.0(5) ?
N6 C34 N4 C36 -0.1(5) ?
C1 C2 C3 C4 -2.9(8) ?
C1 C6 C5 C4 0.0(7) ?
C1 C6 C7 C8 171.2(4) ?
C2 C1 C6 C5 -1.0(6) ?
C2 C1 C6 C7 -175.7(4) ?
C2 C3 C4 C5 1.8(8) ?
C3 C2 C1 C6 2.5(7) ?
C3 C4 C5 C6 -0.4(8) ?
C4 C5 C6 C7 174.8(5) ?
C5 C6 C7 C8 -3.4(6) ?
C6 C7 N1 C27 179.2(4) ?
C6 C7 C8 C9 -72.1(6) ?
C6 C7 C8 C13 106.2(5) ?
C7 N1 C27 C28 165.7(4) ?
C7 N1 C27 C29 -73.1(5) ?
C7 C8 C9 C10 178.0(5) ?
C7 C8 C13 C12 -178.3(5) ?
C8 C7 N1 C27 -3.1(6) ?
C8 C9 C10 C11 -0.8(9) ?
C8 C13 C12 C11 1.3(9) ?
C9 C8 C13 C12 0.1(7) ?
C9 C10 C11 C12 2.2(10) ?
C10 C9 C8 C13 -0.4(7) ?
C10 C11 C12 C13 -2.5(10) ?
C14 C15 C16 C17 3.2(8) ?
C14 C19 C18 C17 1.9(7) ?
C14 C19 C20 C21 -169.3(4) ?
C15 C14 C19 C18 -0.8(6) ?
C15 C14 C19 C20 174.3(4) ?
C15 C16 C17 C18 -2.1(8) ?
C16 C15 C14 C19 -1.7(7) ?
C16 C17 C18 C19 -0.4(8) ?
C17 C18 C19 C20 -173.4(4) ?
C18 C19 C20 C21 5.7(6) ?
C19 C20 N2 C28 -170.3(4) ?
C19 C20 C21 C22 73.5(6) ?
C19 C20 C21 C26 -104.1(5) ?
C20 N2 C28 C27 -149.8(4) ?
C20 C21 C22 C23 -175.0(5) ?
C20 C21 C26 C25 175.7(5) ?
C21 C20 N2 C28 9.5(6) ?
C21 C22 C23 C24 -2.1(9) ?
C21 C26 C25 C24 0.7(9) ?
C22 C21 C26 C25 -1.9(8) ?
C22 C23 C24 C25 0.8(9) ?
C23 C22 C21 C26 2.6(7) ?
C23 C24 C25 C26 -0.1(10) ?
C30 N3 C32 C31 1.2(5) ?
C30 N5 C31 C32 1.8(6) ?
C32 C31 N5 C33 -177.4(4) ?
C34 N4 C36 C35 -0.7(5) ?
C34 N6 C35 C36 -1.2(6) ?
C36 C35 N6 C37 -179.9(5) ?
C36 C35 N6 C37 -179.9(5) ?
